data_1515671
loop_
_publ_author_name
'Neu, Rebecca C.'
'Otten, Edwin'
'Lough, Alan'
'Stephan, Douglas W.'

_publ_section_title
;
 The synthesis and exchange chemistry of frustrated Lewis pair--nitrous
 oxide complexes
;
_journal_issue 1
_journal_name_full 'Chemical Science'
_journal_page_first 170
_journal_paper_doi 10.1039/c0sc00398k
_journal_volume 2
_journal_year 2011
_chemical_formula_sum 'C42 H43 B F15 N2 O P Zr'
_chemical_formula_weight 1009.78
_space_group_IT_number 14
_symmetry_cell_setting monoclinic
_symmetry_space_group_name_Hall '-P 2yn'
_symmetry_space_group_name_H-M 'P 1 21/n 1'
_atom_sites_solution_hydrogens geom
_atom_sites_solution_primary direct
_atom_sites_solution_secondary difmap
_audit_creation_method SHELXL-97
_cell_angle_alpha 90.00
_cell_angle_beta 93.812(2)
_cell_angle_gamma 90.00
_cell_formula_units_Z 4
_cell_length_a 15.6655(7)
_cell_length_b 12.5681(6)
_cell_length_c 21.5094(10)
_cell_measurement_reflns_used 9953
_cell_measurement_temperature 296(2)
_cell_measurement_theta_max 30.74
_cell_measurement_theta_min 2.36
_cell_volume 4225.5(3)
_computing_cell_refinement 'Bruker SMART'
_computing_data_collection 'Bruker SMART'
_computing_data_reduction 'Bruker SAINT'
_computing_molecular_graphics 'Bruker SHELXTL'
_computing_publication_material 'Bruker SHELXTL'
_computing_structure_refinement 'SHELXL-97 (Sheldrick, 1997)'
_computing_structure_solution 'SHELXS-97 (Sheldrick, 1990)'
_diffrn_ambient_temperature 296(2)
_diffrn_measured_fraction_theta_full 0.990
_diffrn_measured_fraction_theta_max 0.990
_diffrn_measurement_device_type 'CCD area detector'
_diffrn_measurement_method 'phi and omega scans'
_diffrn_radiation_monochromator graphite
_diffrn_radiation_source 'fine-focus sealed tube'
_diffrn_radiation_type MoK\a
_diffrn_radiation_wavelength 0.71073
_diffrn_reflns_av_R_equivalents 0.0551
_diffrn_reflns_av_sigmaI/netI 0.0787
_diffrn_reflns_limit_h_max 12
_diffrn_reflns_limit_h_min -20
_diffrn_reflns_limit_k_max 14
_diffrn_reflns_limit_k_min -16
_diffrn_reflns_limit_l_max 27
_diffrn_reflns_limit_l_min -21
_diffrn_reflns_number 35224
_diffrn_reflns_theta_full 27.42
_diffrn_reflns_theta_max 27.42
_diffrn_reflns_theta_min 1.56
_exptl_absorpt_coefficient_mu 0.401
_exptl_absorpt_correction_T_max 0.7461
_exptl_absorpt_correction_T_min 0.6714
_exptl_absorpt_correction_type multi-scan
_exptl_absorpt_process_details SADABS
_exptl_crystal_colour colourless
_exptl_crystal_density_diffrn 1.587
_exptl_crystal_density_method 'not measured'
_exptl_crystal_description block
_exptl_crystal_F_000 2048
_exptl_crystal_size_max 0.65
_exptl_crystal_size_mid 0.50
_exptl_crystal_size_min 0.45
_refine_diff_density_max 1.599
_refine_diff_density_min -0.877
_refine_diff_density_rms 0.090
_refine_ls_extinction_method none
_refine_ls_goodness_of_fit_ref 1.037
_refine_ls_hydrogen_treatment constr
_refine_ls_matrix_type full
_refine_ls_number_parameters 568
_refine_ls_number_reflns 9538
_refine_ls_number_restraints 0
_refine_ls_restrained_S_all 1.037
_refine_ls_R_factor_all 0.1077
_refine_ls_R_factor_gt 0.0576
_refine_ls_shift/su_max 0.001
_refine_ls_shift/su_mean 0.000
_refine_ls_structure_factor_coef Fsqd
_refine_ls_weighting_details 'calc w=1/[\s^2^(Fo^2^)+(0.0661P)^2^+3.7172P] where P=(Fo^2^+2Fc^2^)/3'
_refine_ls_weighting_scheme calc
_refine_ls_wR_factor_gt 0.1300
_refine_ls_wR_factor_ref 0.1490
_reflns_number_gt 6004
_reflns_number_total 9538
_reflns_threshold_expression >2sigma(I)
_cod_data_source_file c0sc00398k.txt
_cod_data_source_block C42H43BF15N2OPZr_Compound11
_cod_original_sg_symbol_H-M P2(1)/n
_cod_original_formula_sum 'C21 H21.50 B0.50 F7.50 N O0.50 P0.50 Zr0.50'
_cod_database_code 1515671

loop_
_symmetry_equiv_pos_as_xyz
'x, y, z'
'-x+1/2, y+1/2, -z+1/2'
'-x, -y, -z'
'x-1/2, -y-1/2, z-1/2'

loop_
_atom_site_label
_atom_site_type_symbol
_atom_site_fract_x
_atom_site_fract_y
_atom_site_fract_z
_atom_site_U_iso_or_equiv
_atom_site_adp_type
_atom_site_occupancy
_atom_site_symmetry_multiplicity
_atom_site_calc_flag
_atom_site_refinement_flags
Zr1 Zr 0.25193(2) 0.74590(3) 0.024618(18) 0.02648(12) Uani 1 1 d .
P1 P 0.26551(6) 0.33952(8) 0.12722(5) 0.0249(2) Uani 1 1 d .
O1 O 0.26439(17) 0.6303(2) 0.09542(14) 0.0364(7) Uani 1 1 d .
N1 N 0.2735(2) 0.4749(3) 0.13700(17) 0.0357(9) Uani 1 1 d .
N2 N 0.2559(2) 0.5223(3) 0.08761(17) 0.0372(9) Uani 1 1 d .
C48 C 0.4083(3) 0.7112(5) 0.0197(2) 0.0515(14) Uani 1 1 d .
H48A H 0.4474 0.6866 0.0542 0.062 Uiso 1 1 calc R
C49 C 0.3662(3) 0.6465(4) -0.0261(2) 0.0372(10) Uani 1 1 d .
H49A H 0.3708 0.5689 -0.0286 0.045 Uiso 1 1 calc R
C50 C 0.3462(3) 0.8177(4) -0.0556(2) 0.0446(12) Uani 1 1 d .
H50A H 0.3336 0.8797 -0.0823 0.054 Uiso 1 1 calc R
C53 C 0.1363(3) 0.7898(4) -0.0561(2) 0.0377(11) Uani 1 1 d .
H53A H 0.1447 0.8233 -0.0964 0.045 Uiso 1 1 calc R
C54 C 0.3287(3) 0.7118(4) -0.0718(2) 0.0391(11) Uani 1 1 d .
H54A H 0.3019 0.6876 -0.1118 0.047 Uiso 1 1 calc R
C56 C 0.0952(3) 0.7672(5) 0.0409(2) 0.0606(17) Uani 1 1 d .
H56A H 0.0709 0.7820 0.0809 0.073 Uiso 1 1 calc R
C57 C 0.1315(3) 0.6812(4) -0.0456(2) 0.0454(13) Uani 1 1 d .
H57A H 0.1348 0.6255 -0.0772 0.054 Uiso 1 1 calc R
C58 C 0.1044(3) 0.6674(5) 0.0151(3) 0.0641(18) Uani 1 1 d .
H58A H 0.0871 0.5999 0.0333 0.077 Uiso 1 1 calc R
C60 C 0.1144(3) 0.8428(4) -0.0029(2) 0.0491(13) Uani 1 1 d .
H60A H 0.1055 0.9197 0.0007 0.059 Uiso 1 1 calc R
C61 C 0.3959(3) 0.8184(4) 0.0002(2) 0.0501(13) Uani 1 1 d .
H61A H 0.4240 0.8808 0.0196 0.060 Uiso 1 1 calc R
C65 C 0.2679(3) 0.8941(4) 0.0839(2) 0.0472(12) Uani 1 1 d .
H65A H 0.2184 0.9034 0.1073 0.071 Uiso 1 1 calc R
H65B H 0.2743 0.9548 0.0575 0.071 Uiso 1 1 calc R
H65C H 0.3178 0.8870 0.1120 0.071 Uiso 1 1 calc R
F15 F 1.05847(13) -0.01421(18) 0.14284(11) 0.0351(6) Uani 1 1 d .
F14 F 1.02559(13) 0.09982(18) 0.24252(10) 0.0321(5) Uani 1 1 d .
F13 F 0.93593(15) 0.27901(17) 0.19824(10) 0.0322(5) Uani 1 1 d .
F12 F 0.74195(13) 0.02338(18) 0.38723(11) 0.0354(6) Uani 1 1 d .
F11 F 0.57742(13) 0.0643(2) 0.39468(10) 0.0384(6) Uani 1 1 d .
F10 F 0.99919(15) 0.47151(19) 0.22047(12) 0.0421(6) Uani 1 1 d .
F9 F 0.86854(15) 0.25572(18) 0.40985(10) 0.0340(5) Uani 1 1 d .
F8 F 0.76497(14) -0.0811(2) 0.10231(11) 0.0427(6) Uani 1 1 d .
F7 F 0.75073(14) 0.27353(18) 0.22279(11) 0.0357(6) Uani 1 1 d .
F6 F 0.49657(13) 0.2118(2) 0.31892(11) 0.0403(6) Uani 1 1 d .
F5 F 0.93257(16) 0.4481(2) 0.42980(11) 0.0443(7) Uani 1 1 d .
F4 F 0.72922(13) 0.02673(19) 0.20194(11) 0.0363(6) Uani 1 1 d .
F3 F 0.99838(16) 0.56015(19) 0.33529(13) 0.0501(7) Uani 1 1 d .
C14 C 0.9577(2) 0.0559(3) 0.20960(17) 0.0235(8) Uani 1 1 d .
C16 C 0.9769(2) -0.0022(3) 0.15860(18) 0.0258(9) Uani 1 1 d .
F2 F 0.58598(14) 0.31596(19) 0.23352(11) 0.0407(6) Uani 1 1 d .
C18 C 0.8753(2) 0.0724(3) 0.22882(17) 0.0212(8) Uani 1 1 d .
F1 F 0.92908(15) -0.10553(19) 0.07072(11) 0.0391(6) Uani 1 1 d .
C20 C 0.5806(2) 0.1921(3) 0.31482(18) 0.0273(9) Uani 1 1 d .
C21 C 0.7572(2) 0.1495(3) 0.30559(17) 0.0206(8) Uani 1 1 d .
C24 C 0.6216(2) 0.1187(3) 0.35306(18) 0.0268(9) Uani 1 1 d .
B1 B 0.8609(3) 0.1307(3) 0.2969(2) 0.0213(9) Uani 1 1 d .
C26 C 0.9027(2) 0.2524(3) 0.30358(17) 0.0215(8) Uani 1 1 d .
C27 C 0.9032(2) 0.3036(3) 0.36110(18) 0.0243(9) Uani 1 1 d .
C28 C 0.8133(2) 0.0214(3) 0.19013(18) 0.0251(9) Uani 1 1 d .
C30 C 0.9347(2) 0.4038(3) 0.37238(19) 0.0303(10) Uani 1 1 d .
C32 C 0.7113(2) 0.2219(3) 0.26796(18) 0.0236(9) Uani 1 1 d .
C33 C 0.9350(2) 0.3144(3) 0.25774(18) 0.0237(9) Uani 1 1 d .
C34 C 0.8290(2) -0.0363(3) 0.13772(18) 0.0275(9) Uani 1 1 d .
C35 C 0.7081(2) 0.0989(3) 0.34743(17) 0.0235(8) Uani 1 1 d .
C38 C 0.9677(2) 0.4158(3) 0.2676(2) 0.0274(9) Uani 1 1 d .
C39 C 0.6257(2) 0.2441(3) 0.27198(18) 0.0268(9) Uani 1 1 d .
C40 C 0.9120(2) -0.0488(3) 0.12177(18) 0.0275(9) Uani 1 1 d .
C42 C 0.9095(2) 0.0532(3) 0.34907(18) 0.0285(9) Uani 1 1 d .
H42A H 0.9686 0.0463 0.3405 0.043 Uiso 1 1 calc R
H42B H 0.8829 -0.0157 0.3476 0.043 Uiso 1 1 calc R
H42C H 0.9055 0.0835 0.3897 0.043 Uiso 1 1 calc R
C45 C 0.9676(2) 0.4605(3) 0.3256(2) 0.0316(10) Uani 1 1 d .
C112 C 0.3650(2) 0.2957(3) 0.09045(18) 0.0267(9) Uani 1 1 d .
C111 C 0.2628(3) 0.2955(4) 0.2104(2) 0.0376(11) Uani 1 1 d .
C110 C 0.1650(2) 0.3032(3) 0.07876(19) 0.0301(10) Uani 1 1 d .
C109 C 0.3823(3) 0.3705(4) 0.0365(2) 0.0369(10) Uani 1 1 d .
H10A H 0.4332 0.3481 0.0177 0.055 Uiso 1 1 calc R
H10B H 0.3899 0.4417 0.0521 0.055 Uiso 1 1 calc R
H10C H 0.3347 0.3686 0.0060 0.055 Uiso 1 1 calc R
C108 C 0.1755(3) 0.3207(4) 0.00931(19) 0.0401(11) Uani 1 1 d .
H10D H 0.1235 0.3015 -0.0141 0.060 Uiso 1 1 calc R
H10E H 0.2216 0.2774 -0.0036 0.060 Uiso 1 1 calc R
H10F H 0.1881 0.3943 0.0021 0.060 Uiso 1 1 calc R
C107 C 0.3568(3) 0.1796(3) 0.0672(2) 0.0382(11) Uani 1 1 d .
H10G H 0.4085 0.1591 0.0486 0.057 Uiso 1 1 calc R
H10H H 0.3094 0.1740 0.0368 0.057 Uiso 1 1 calc R
H10I H 0.3476 0.1335 0.1017 0.057 Uiso 1 1 calc R
C106 C 0.4435(2) 0.3040(4) 0.1370(2) 0.0344(10) Uani 1 1 d .
H10J H 0.4936 0.2812 0.1173 0.052 Uiso 1 1 calc R
H10K H 0.4353 0.2596 0.1724 0.052 Uiso 1 1 calc R
H10L H 0.4507 0.3765 0.1504 0.052 Uiso 1 1 calc R
C105 C 0.2827(3) 0.1764(4) 0.2189(2) 0.0486(13) Uani 1 1 d .
H10M H 0.2806 0.1577 0.2621 0.073 Uiso 1 1 calc R
H10N H 0.3388 0.1618 0.2056 0.073 Uiso 1 1 calc R
H10O H 0.2412 0.1354 0.1944 0.073 Uiso 1 1 calc R
C104 C 0.1394(3) 0.1886(4) 0.0893(2) 0.0448(12) Uani 1 1 d .
H10P H 0.0881 0.1727 0.0641 0.067 Uiso 1 1 calc R
H10Q H 0.1294 0.1784 0.1324 0.067 Uiso 1 1 calc R
H10R H 0.1846 0.1422 0.0780 0.067 Uiso 1 1 calc R
C103 C 0.3290(3) 0.3603(4) 0.2518(2) 0.0460(12) Uani 1 1 d .
H10S H 0.3276 0.3376 0.2943 0.069 Uiso 1 1 calc R
H10T H 0.3152 0.4346 0.2488 0.069 Uiso 1 1 calc R
H10U H 0.3852 0.3488 0.2378 0.069 Uiso 1 1 calc R
C102 C 0.0915(2) 0.3774(4) 0.0965(2) 0.0437(12) Uani 1 1 d .
H10V H 0.0400 0.3592 0.0721 0.065 Uiso 1 1 calc R
H10W H 0.1065 0.4499 0.0885 0.065 Uiso 1 1 calc R
H10X H 0.0826 0.3690 0.1400 0.065 Uiso 1 1 calc R
C101 C 0.1756(3) 0.3199(5) 0.2344(2) 0.0541(14) Uani 1 1 d .
H10Y H 0.1746 0.2971 0.2769 0.081 Uiso 1 1 calc R
H10Z H 0.1320 0.2829 0.2094 0.081 Uiso 1 1 calc R
H11A H 0.1651 0.3951 0.2320 0.081 Uiso 1 1 calc R

loop_
_atom_site_aniso_label
_atom_site_aniso_U_11
_atom_site_aniso_U_22
_atom_site_aniso_U_33
_atom_site_aniso_U_23
_atom_site_aniso_U_13
_atom_site_aniso_U_12
Zr1 0.02426(18) 0.0251(2) 0.0304(2) -0.00102(18) 0.00360(14) -0.00007(16)
P1 0.0204(4) 0.0247(6) 0.0296(6) -0.0021(5) 0.0023(4) -0.0031(4)
O1 0.0367(15) 0.0222(17) 0.0499(19) 0.0085(14) -0.0003(13) -0.0041(12)
N1 0.0305(18) 0.037(2) 0.039(2) 0.0032(18) 0.0005(15) -0.0018(16)
N2 0.0291(17) 0.044(3) 0.039(2) 0.0056(19) 0.0012(15) 0.0005(16)
C48 0.023(2) 0.089(4) 0.043(3) 0.005(3) 0.0044(19) 0.011(2)
C49 0.037(2) 0.035(3) 0.042(3) 0.001(2) 0.017(2) 0.0054(19)
C50 0.034(2) 0.043(3) 0.058(3) 0.010(3) 0.017(2) -0.007(2)
C53 0.031(2) 0.043(3) 0.039(3) 0.007(2) -0.0004(18) 0.0001(19)
C54 0.034(2) 0.052(3) 0.033(3) -0.003(2) 0.0123(18) -0.004(2)
C56 0.042(3) 0.100(5) 0.042(3) 0.020(3) 0.014(2) 0.028(3)
C57 0.027(2) 0.043(3) 0.065(4) -0.013(3) -0.013(2) 0.003(2)
C58 0.020(2) 0.070(4) 0.100(5) 0.053(4) -0.009(2) -0.013(2)
C60 0.048(3) 0.049(3) 0.050(3) -0.003(3) -0.003(2) 0.025(2)
C61 0.029(2) 0.055(4) 0.067(4) -0.015(3) 0.010(2) -0.016(2)
C65 0.063(3) 0.040(3) 0.040(3) -0.007(2) 0.014(2) -0.002(2)
F15 0.0267(11) 0.0338(14) 0.0463(15) -0.0062(11) 0.0134(10) 0.0037(10)
F14 0.0223(10) 0.0328(14) 0.0411(14) -0.0091(11) 0.0018(9) -0.0042(9)
F13 0.0462(13) 0.0252(13) 0.0258(13) 0.0018(10) 0.0073(10) -0.0060(10)
F12 0.0311(12) 0.0356(14) 0.0403(14) 0.0187(11) 0.0075(10) 0.0033(10)
F11 0.0266(11) 0.0551(17) 0.0346(14) 0.0054(12) 0.0112(10) -0.0065(11)
F10 0.0405(13) 0.0273(14) 0.0600(17) 0.0113(12) 0.0141(12) -0.0040(11)
F9 0.0471(13) 0.0308(14) 0.0248(12) -0.0020(11) 0.0065(10) 0.0058(11)
F8 0.0344(13) 0.0477(16) 0.0458(15) -0.0251(13) 0.0009(11) -0.0107(11)
F7 0.0336(12) 0.0377(15) 0.0351(14) 0.0158(11) -0.0017(10) -0.0047(10)
F6 0.0233(11) 0.0473(16) 0.0505(16) -0.0070(12) 0.0035(10) 0.0069(10)
F5 0.0568(16) 0.0354(15) 0.0393(15) -0.0174(12) -0.0075(12) 0.0081(12)
F4 0.0218(11) 0.0431(15) 0.0444(14) -0.0175(12) 0.0052(10) -0.0091(10)
F3 0.0526(16) 0.0218(14) 0.0751(19) -0.0106(13) -0.0020(14) -0.0113(12)
C14 0.0247(18) 0.018(2) 0.027(2) 0.0020(17) 0.0004(15) -0.0034(15)
C16 0.0251(18) 0.021(2) 0.032(2) 0.0026(18) 0.0106(16) 0.0019(16)
F2 0.0346(13) 0.0326(15) 0.0531(16) 0.0094(12) -0.0119(11) 0.0044(11)
C18 0.0241(17) 0.013(2) 0.027(2) -0.0013(16) 0.0024(15) -0.0001(14)
F1 0.0481(14) 0.0357(15) 0.0347(14) -0.0160(12) 0.0111(11) 0.0031(11)
C20 0.0220(18) 0.029(2) 0.031(2) -0.0103(19) 0.0009(16) 0.0023(16)
C21 0.0246(17) 0.015(2) 0.023(2) -0.0049(16) 0.0028(14) -0.0023(15)
C24 0.0258(18) 0.027(2) 0.028(2) -0.0043(18) 0.0037(16) -0.0036(16)
B1 0.0235(19) 0.018(2) 0.022(2) -0.0006(18) 0.0030(16) -0.0013(17)
C26 0.0219(16) 0.017(2) 0.025(2) -0.0005(18) -0.0005(14) 0.0028(15)
C27 0.0261(18) 0.019(2) 0.028(2) 0.0009(18) -0.0018(16) 0.0048(16)
C28 0.0247(18) 0.021(2) 0.030(2) -0.0042(18) 0.0062(15) -0.0033(16)
C30 0.028(2) 0.030(2) 0.031(2) -0.007(2) -0.0054(17) 0.0077(18)
C32 0.0274(18) 0.019(2) 0.025(2) -0.0015(16) 0.0019(15) -0.0037(15)
C33 0.0203(17) 0.022(2) 0.029(2) -0.0015(18) 0.0016(15) 0.0027(15)
C34 0.030(2) 0.019(2) 0.033(2) -0.0043(18) 0.0001(16) -0.0052(16)
C35 0.0256(18) 0.020(2) 0.025(2) 0.0005(17) 0.0020(15) 0.0027(15)
C38 0.0211(17) 0.019(2) 0.043(3) 0.0080(19) 0.0043(16) 0.0017(15)
C39 0.0316(19) 0.020(2) 0.028(2) 0.0012(19) -0.0081(16) 0.0014(17)
C40 0.037(2) 0.021(2) 0.025(2) -0.0021(18) 0.0073(16) 0.0005(17)
C42 0.0275(19) 0.028(2) 0.030(2) 0.0022(19) 0.0009(16) -0.0005(17)
C45 0.0245(19) 0.016(2) 0.053(3) -0.010(2) -0.0055(18) 0.0021(16)
C112 0.0226(18) 0.024(2) 0.033(2) -0.0016(18) 0.0031(16) 0.0013(16)
C111 0.036(2) 0.049(3) 0.028(2) 0.000(2) 0.0032(18) 0.001(2)
C110 0.0231(18) 0.033(3) 0.033(2) 0.0022(19) -0.0046(16) -0.0096(17)
C109 0.034(2) 0.040(3) 0.038(3) 0.008(2) 0.0140(18) 0.0042(19)
C108 0.034(2) 0.045(3) 0.040(3) 0.005(2) -0.0106(18) -0.007(2)
C107 0.042(2) 0.027(3) 0.046(3) -0.003(2) 0.007(2) 0.0013(19)
C106 0.0218(18) 0.034(3) 0.047(3) 0.000(2) 0.0026(17) 0.0016(17)
C105 0.059(3) 0.049(3) 0.038(3) 0.016(2) 0.002(2) -0.011(2)
C104 0.046(3) 0.040(3) 0.047(3) 0.003(2) -0.006(2) -0.018(2)
C103 0.042(2) 0.059(3) 0.036(3) -0.007(2) -0.006(2) 0.001(2)
C102 0.024(2) 0.049(3) 0.057(3) 0.008(2) -0.0022(19) -0.0007(19)
C101 0.035(2) 0.087(4) 0.041(3) -0.002(3) 0.008(2) -0.001(3)

loop_
_atom_type_symbol
_atom_type_description
_atom_type_scat_dispersion_real
_atom_type_scat_dispersion_imag
_atom_type_scat_source
C C 0.0033 0.0016 'International Tables Vol C Tables 4.2.6.8 and 6.1.1.4'
H H 0.0000 0.0000 'International Tables Vol C Tables 4.2.6.8 and 6.1.1.4'
N N 0.0061 0.0033 'International Tables Vol C Tables 4.2.6.8 and 6.1.1.4'
O O 0.0106 0.0060 'International Tables Vol C Tables 4.2.6.8 and 6.1.1.4'
P P 0.1023 0.0942 'International Tables Vol C Tables 4.2.6.8 and 6.1.1.4'
Zr Zr -2.9673 0.5597 'International Tables Vol C Tables 4.2.6.8 and 6.1.1.4'
B B 0.0013 0.0007 'International Tables Vol C Tables 4.2.6.8 and 6.1.1.4'
F F 0.0171 0.0103 'International Tables Vol C Tables 4.2.6.8 and 6.1.1.4'

loop_
_geom_angle_atom_site_label_1
_geom_angle_atom_site_label_2
_geom_angle_atom_site_label_3
_geom_angle
O1 Zr1 C65 99.17(15)
O1 Zr1 C57 104.20(15)
C65 Zr1 C57 131.76(17)
O1 Zr1 C53 133.37(13)
C65 Zr1 C53 105.01(17)
C57 Zr1 C53 32.45(15)
O1 Zr1 C49 86.32(13)
C65 Zr1 C49 127.13(17)
C57 Zr1 C49 96.24(16)
C53 Zr1 C49 108.47(15)
O1 Zr1 C48 82.29(15)
C65 Zr1 C48 95.49(18)
C57 Zr1 C48 128.81(17)
C53 Zr1 C48 132.88(15)
C49 Zr1 C48 32.75(15)
O1 Zr1 C54 117.05(14)
C65 Zr1 C54 124.55(16)
C57 Zr1 C54 80.00(16)
C53 Zr1 C54 80.05(15)
C49 Zr1 C54 32.11(14)
C48 Zr1 C54 53.72(15)
O1 Zr1 C58 80.09(14)
C65 Zr1 C58 115.9(2)
C57 Zr1 C58 32.90(17)
C53 Zr1 C58 53.56(15)
C49 Zr1 C58 116.9(2)
C48 Zr1 C58 146.0(2)
C54 Zr1 C58 110.8(2)
O1 Zr1 C60 122.84(15)
C65 Zr1 C60 78.14(17)
C57 Zr1 C60 53.71(16)
C53 Zr1 C60 32.22(15)
C49 Zr1 C60 140.34(15)
C48 Zr1 C60 154.61(18)
C54 Zr1 C60 109.87(16)
C58 Zr1 C60 53.15(18)
O1 Zr1 C50 135.59(14)
C65 Zr1 C50 92.50(17)
C57 Zr1 C50 99.07(17)
C53 Zr1 C50 82.82(15)
C49 Zr1 C50 53.65(15)
C48 Zr1 C50 53.88(16)
C54 Zr1 C50 32.38(15)
C58 Zr1 C50 131.74(18)
C60 Zr1 C50 101.45(17)
O1 Zr1 C56 90.98(15)
C65 Zr1 C56 84.6(2)
C57 Zr1 C56 53.78(17)
C53 Zr1 C56 53.24(15)
C49 Zr1 C56 148.17(19)
C48 Zr1 C56 173.21(17)
C54 Zr1 C56 131.33(16)
C58 Zr1 C56 31.95(19)
C60 Zr1 C56 31.98(17)
C50 Zr1 C56 132.91(16)
O1 Zr1 C61 111.05(15)
C65 Zr1 C61 75.68(17)
C57 Zr1 C61 130.39(17)
C53 Zr1 C61 113.26(17)
C49 Zr1 C61 53.95(16)
C48 Zr1 C61 32.90(17)
C54 Zr1 C61 53.37(15)
C58 Zr1 C61 163.3(2)
C60 Zr1 C61 122.77(19)
C50 Zr1 C61 31.99(15)
C56 Zr1 C61 152.3(2)
N1 P1 C111 100.5(2)
N1 P1 C112 106.67(17)
C111 P1 C112 112.78(18)
N1 P1 C110 111.01(18)
C111 P1 C110 112.64(18)
C112 P1 C110 112.48(18)
N2 O1 Zr1 126.2(2)
N2 N1 P1 111.3(3)
N1 N2 O1 111.0(3)
C49 C48 C61 107.0(4)
C49 C48 Zr1 73.4(2)
C61 C48 Zr1 74.4(2)
C54 C49 C48 108.3(4)
C54 C49 Zr1 74.4(2)
C48 C49 Zr1 73.8(2)
C61 C50 C54 108.2(4)
C61 C50 Zr1 74.3(3)
C54 C50 Zr1 73.4(2)
C57 C53 C60 108.7(4)
C57 C53 Zr1 73.3(2)
C60 C53 Zr1 74.9(3)
C49 C54 C50 108.7(4)
C49 C54 Zr1 73.5(2)
C50 C54 Zr1 74.2(3)
C58 C56 C60 108.4(5)
C58 C56 Zr1 73.7(3)
C60 C56 Zr1 73.7(3)
C53 C57 C58 107.1(5)
C53 C57 Zr1 74.2(2)
C58 C57 Zr1 74.9(3)
C56 C58 C57 107.8(4)
C56 C58 Zr1 74.4(3)
C57 C58 Zr1 72.2(2)
C56 C60 C53 108.0(5)
C56 C60 Zr1 74.3(3)
C53 C60 Zr1 72.9(2)
C50 C61 C48 107.9(4)
C50 C61 Zr1 73.8(2)
C48 C61 Zr1 72.7(2)
F14 C14 C16 115.4(3)
F14 C14 C18 119.6(3)
C16 C14 C18 125.0(3)
F15 C16 C14 121.5(3)
F15 C16 C40 118.9(3)
C14 C16 C40 119.6(3)
C28 C18 C14 112.1(3)
C28 C18 B1 126.8(3)
C14 C18 B1 120.5(3)
F6 C20 C39 120.6(3)
F6 C20 C24 120.4(4)
C39 C20 C24 119.1(3)
C35 C21 C32 113.2(3)
C35 C21 B1 126.8(3)
C32 C21 B1 120.0(3)
F11 C24 C20 120.0(3)
F11 C24 C35 120.7(3)
C20 C24 C35 119.3(4)
C42 B1 C21 114.9(3)
C42 B1 C18 104.9(3)
C21 B1 C18 110.6(3)
C42 B1 C26 109.0(3)
C21 B1 C26 103.9(3)
C18 B1 C26 113.9(3)
C33 C26 C27 113.2(3)
C33 C26 B1 128.1(3)
C27 C26 B1 118.6(3)
F9 C27 C30 115.5(3)
F9 C27 C26 120.3(3)
C30 C27 C26 124.2(4)
F4 C28 C34 114.0(3)
F4 C28 C18 120.8(3)
C34 C28 C18 125.3(3)
F5 C30 C45 119.4(4)
F5 C30 C27 120.5(4)
C45 C30 C27 120.0(4)
F7 C32 C39 116.1(3)
F7 C32 C21 119.4(3)
C39 C32 C21 124.4(4)
F13 C33 C26 121.2(3)
F13 C33 C38 114.8(3)
C26 C33 C38 124.1(4)
F8 C34 C40 119.6(3)
F8 C34 C28 121.3(3)
C40 C34 C28 119.2(3)
F12 C35 C21 121.5(3)
F12 C35 C24 114.3(3)
C21 C35 C24 124.3(3)
F10 C38 C45 119.6(4)
F10 C38 C33 120.8(4)
C45 C38 C33 119.6(4)
F2 C39 C20 119.7(3)
F2 C39 C32 120.6(4)
C20 C39 C32 119.7(3)
F1 C40 C34 120.3(3)
F1 C40 C16 120.8(3)
C34 C40 C16 118.8(4)
F3 C45 C30 121.3(4)
F3 C45 C38 119.8(4)
C30 C45 C38 118.9(4)
C109 C112 C106 106.1(3)
C109 C112 C107 110.5(3)
C106 C112 C107 108.7(3)
C109 C112 P1 109.4(3)
C106 C112 P1 110.9(3)
C107 C112 P1 111.1(3)
C101 C111 C105 109.6(4)
C101 C111 C103 106.3(4)
C105 C111 C103 108.7(4)
C101 C111 P1 109.9(3)
C105 C111 P1 112.6(3)
C103 C111 P1 109.6(3)
C104 C110 C108 109.2(4)
C104 C110 C102 109.1(3)
C108 C110 C102 106.5(3)
C104 C110 P1 111.5(3)
C108 C110 P1 111.4(3)
C102 C110 P1 108.9(3)

loop_
_geom_bond_atom_site_label_1
_geom_bond_atom_site_label_2
_geom_bond_distance
Zr1 O1 2.105(3)
Zr1 C65 2.261(4)
Zr1 C57 2.474(4)
Zr1 C53 2.486(4)
Zr1 C49 2.492(4)
Zr1 C48 2.498(4)
Zr1 C54 2.503(4)
Zr1 C58 2.509(4)
Zr1 C60 2.511(4)
Zr1 C50 2.513(4)
Zr1 C56 2.518(5)
Zr1 C61 2.519(4)
P1 N1 1.719(4)
P1 C111 1.876(4)
P1 C112 1.877(4)
P1 C110 1.886(4)
O1 N2 1.372(5)
N1 N2 1.233(5)
C48 C49 1.407(6)
C48 C61 1.421(7)
C49 C54 1.382(6)
C50 C61 1.387(7)
C50 C54 1.399(7)
C53 C57 1.386(7)
C53 C60 1.387(6)
C56 C58 1.383(8)
C56 C60 1.385(7)
C57 C58 1.412(7)
F15 C16 1.352(4)
F14 C14 1.355(4)
F13 C33 1.356(4)
F12 C35 1.362(4)
F11 C24 1.353(4)
F10 C38 1.351(4)
F9 C27 1.354(4)
F8 C34 1.342(4)
F7 C32 1.352(4)
F6 C20 1.348(4)
F5 C30 1.357(4)
F4 C28 1.360(4)
F3 C45 1.353(4)
C14 C16 1.368(5)
C14 C18 1.397(5)
C16 C40 1.378(5)
F2 C39 1.349(4)
C18 C28 1.392(5)
C18 B1 1.666(6)
F1 C40 1.351(4)
C20 C39 1.365(6)
C20 C24 1.367(5)
C21 C35 1.377(5)
C21 C32 1.386(5)
C21 B1 1.665(5)
C24 C35 1.392(5)
B1 C42 1.635(6)
B1 C26 1.667(6)
C26 C33 1.379(5)
C26 C27 1.394(5)
C27 C30 1.369(6)
C28 C34 1.376(5)
C30 C45 1.361(6)
C32 C39 1.378(5)
C33 C38 1.385(5)
C34 C40 1.375(5)
C38 C45 1.369(6)
C112 C109 1.531(6)
C112 C106 1.537(5)
C112 C107 1.545(6)
C111 C101 1.524(6)
C111 C105 1.537(7)
C111 C103 1.552(6)
C110 C104 1.515(6)
C110 C108 1.530(6)
C110 C102 1.548(6)
